data_4024990
loop_
_publ_author_name
'Jarugu Narasimha Moorthy'
'Palani Natarajan'
'Paloth Venugopalan'

_publ_contact_author_address
;Departmet of chemistry
Indian Institute of Technology - Kanpur
Kanpur - 208 016
INDIA
;
_publ_contact_author_email moorthy@iitk.ac.in
_publ_contact_author_fax +915122597436
_publ_contact_author_name 'Prof. J. N. Moorthy'
_publ_contact_author_phone +915122597498
_publ_section_title
;
Abundant Lattice Inclusion Phenomenon with Sterically Hindered and
Inherently Shape-Selective Tetraarylpyrenes
;
_journal_name_full 'Journal of Organic Chemistry'
_journal_page_first 8566
_journal_page_last 8577
_journal_paper_doi 10.1021/jo901465f
_journal_volume 74
_journal_year 2009
_chemical_formula_moiety 'C52 H50 O4, 2(C4 H8 O)'
_chemical_formula_sum 'C60 H66 O6'
_chemical_formula_weight 883.13
_chemical_name_common tetra(2,6-dimethyl-4-methoxyphenyl)pyrene
_chemical_name_systematic
;
 tetra(2,6-dimethyl-4-methoxyphenyl)pyrene
;
_space_group_IT_number 2
_symmetry_cell_setting triclinic
_symmetry_Int_Tables_number 2
_symmetry_space_group_name_Hall '-P 1'
_symmetry_space_group_name_H-M 'P -1'
_atom_sites_solution_hydrogens geom
_atom_sites_solution_primary direct
_atom_sites_solution_secondary difmap
_audit_creation_method SHELXL-97
_cell_angle_alpha 91.282(6)
_cell_angle_beta 90.183(6)
_cell_angle_gamma 97.556(5)
_cell_formula_units_Z 2
_cell_length_a 11.613(4)
_cell_length_b 12.944(4)
_cell_length_c 15.986(5)
_cell_measurement_reflns_used 2358
_cell_measurement_temperature 100(2)
_cell_measurement_theta_max 24.21
_cell_measurement_theta_min 2.17
_cell_volume 2381.5(13)
_computing_cell_refinement 'Bruker SAINT'
_computing_data_collection 'Bruker APEX'
_computing_data_reduction 'Bruker SAINT'
_computing_molecular_graphics 'SHELXL 5.1, XP (Sheldrick, 1994)'
_computing_publication_material SHELXS-97
_computing_structure_refinement 'SHELXL-97 (Sheldrick, 2008)'
_computing_structure_solution 'SHELXS-97 (Sheldrick, 2008)'
_diffrn_ambient_temperature 100(2)
_diffrn_measured_fraction_theta_full 0.955
_diffrn_measured_fraction_theta_max 0.955
_diffrn_measurement_device_type 'Bruker SMART APEX'
_diffrn_measurement_method 'phi and omega scans'
_diffrn_radiation_monochromator graphite
_diffrn_radiation_source 'fine-focus sealed tube'
_diffrn_radiation_type MoK\a
_diffrn_radiation_wavelength 0.71073
_diffrn_reflns_av_R_equivalents 0.0453
_diffrn_reflns_av_sigmaI/netI 0.0941
_diffrn_reflns_limit_h_max 11
_diffrn_reflns_limit_h_min -13
_diffrn_reflns_limit_k_max 15
_diffrn_reflns_limit_k_min -15
_diffrn_reflns_limit_l_max 15
_diffrn_reflns_limit_l_min -19
_diffrn_reflns_number 11875
_diffrn_reflns_theta_full 25.00
_diffrn_reflns_theta_max 25.00
_diffrn_reflns_theta_min 2.01
_exptl_absorpt_coefficient_mu 0.078
_exptl_absorpt_correction_type none
_exptl_crystal_colour 'color less'
_exptl_crystal_density_diffrn 1.232
_exptl_crystal_density_method 'not measured'
_exptl_crystal_description cubic
_exptl_crystal_F_000 948
_exptl_crystal_size_max 0.2
_exptl_crystal_size_mid 0.1
_exptl_crystal_size_min 0.1
_refine_diff_density_max 0.646
_refine_diff_density_min -0.454
_refine_diff_density_rms 0.102
_refine_ls_extinction_method none
_refine_ls_goodness_of_fit_ref 1.060
_refine_ls_hydrogen_treatment constr
_refine_ls_matrix_type full
_refine_ls_number_parameters 595
_refine_ls_number_reflns 8021
_refine_ls_number_restraints 0
_refine_ls_restrained_S_all 1.060
_refine_ls_R_factor_all 0.0856
_refine_ls_R_factor_gt 0.0687
_refine_ls_shift/su_max 0.000
_refine_ls_shift/su_mean 0.000
_refine_ls_structure_factor_coef Fsqd
_refine_ls_weighting_details 'calc w=1/[\s^2^(Fo^2^)+(0.1585P)^2^+0.0000P] where P=(Fo^2^+2Fc^2^)/3'
_refine_ls_weighting_scheme calc
_refine_ls_wR_factor_gt 0.2072
_refine_ls_wR_factor_ref 0.25
_reflns_number_gt 5251
_reflns_number_total 8021
_reflns_threshold_expression >2sigma(I)
_cod_data_source_file jo901465f_si_001_10.cif
_cod_data_source_block H2.G6
_cod_depositor_comments
;
The following automatic conversions were performed:
'_symmetry_cell_setting' value 'Triclinic' changed to 'triclinic'
according to '/home/saulius/struct/CIF-dictionaries/cif_core.dic'
dictionary named 'cif_core.dic' version 2.4.1 from 2010-06-29.

Automatic conversion script
Id: cif_fix_enum 1527 2010-12-29 10:47:43Z saulius 
;
_cod_database_code 4024990

loop_
_symmetry_equiv_pos_as_xyz
'x, y, z'
'-x, -y, -z'

loop_
_atom_site_label
_atom_site_type_symbol
_atom_site_fract_x
_atom_site_fract_y
_atom_site_fract_z
_atom_site_U_iso_or_equiv
_atom_site_adp_type
_atom_site_occupancy
_atom_site_symmetry_multiplicity
_atom_site_calc_flag
_atom_site_refinement_flags
_atom_site_disorder_assembly
_atom_site_disorder_group
O1 O 0.5821(2) 0.2012(2) -0.08981(19) 0.0413(8) Uani 1 1 d . . .
O2 O -0.2807(2) 0.06203(19) 0.34211(16) 0.0286(6) Uani 1 1 d . . .
C7 C -0.1549(3) 0.4283(3) 0.1029(2) 0.0237(8) Uani 1 1 d . . .
H7 H -0.2001 0.3897 0.1421 0.028 Uiso 1 1 calc R . .
O3 O 0.2238(2) 0.05784(19) 0.13929(17) 0.0296(6) Uani 1 1 d . . .
O4 O 1.0640(2) 0.1612(2) 0.57565(18) 0.0343(7) Uani 1 1 d . . .
C1 C -0.0126(3) 0.2999(3) 0.1032(2) 0.0221(8) Uani 1 1 d . . .
C2 C 0.0911(3) 0.2716(3) 0.0744(2) 0.0233(8) Uani 1 1 d . . .
H2 H 0.1156 0.2110 0.0941 0.028 Uiso 1 1 calc R . .
C3 C 0.1602(3) 0.3301(3) 0.0175(2) 0.0227(8) Uani 1 1 d . . .
C4 C 0.1242(3) 0.4214(3) -0.0140(2) 0.0231(8) Uani 1 1 d . . .
C5 C 0.0188(3) 0.4533(3) 0.0154(2) 0.0215(8) Uani 1 1 d . . .
C6 C -0.0504(3) 0.3923(3) 0.0745(2) 0.0210(8) Uani 1 1 d . . .
C8 C -0.1900(3) 0.5163(3) 0.0747(2) 0.0244(8) Uani 1 1 d . . .
H8 H -0.2585 0.5372 0.0951 0.029 Uiso 1 1 calc R . .
C9 C -0.0840(3) 0.2325(3) 0.1638(2) 0.0217(8) Uani 1 1 d . . .
C10 C -0.0482(3) 0.2339(3) 0.2489(2) 0.0221(8) Uani 1 1 d . . .
C11 C -0.1161(3) 0.1744(3) 0.3059(2) 0.0241(8) Uani 1 1 d . . .
H11 H -0.0932 0.1749 0.3617 0.029 Uiso 1 1 calc R . .
C12 C -0.2187(3) 0.1138(3) 0.2797(2) 0.0246(8) Uani 1 1 d . . .
C13 C -0.2504(3) 0.1104(3) 0.1971(2) 0.0259(9) Uani 1 1 d . . .
H13 H -0.3178 0.0683 0.1799 0.031 Uiso 1 1 calc R . .
C14 C -0.1835(3) 0.1687(3) 0.1381(2) 0.0251(8) Uani 1 1 d . . .
C15 C -0.2237(4) 0.1624(3) 0.0485(3) 0.0363(10) Uani 1 1 d . . .
H15A H -0.2583 0.2237 0.0358 0.055 Uiso 1 1 calc R . .
H15B H -0.2800 0.1018 0.0399 0.055 Uiso 1 1 calc R . .
H15C H -0.1586 0.1578 0.0124 0.055 Uiso 1 1 calc R . .
C16 C 0.0609(3) 0.2999(3) 0.2786(2) 0.0270(9) Uani 1 1 d . . .
H16A H 0.0716 0.2900 0.3373 0.040 Uiso 1 1 calc R . .
H16B H 0.0548 0.3719 0.2690 0.040 Uiso 1 1 calc R . .
H16C H 0.1261 0.2799 0.2484 0.040 Uiso 1 1 calc R . .
C17 C -0.3883(4) 0.0022(3) 0.3197(3) 0.0349(10) Uani 1 1 d . . .
H17A H -0.4365 0.0456 0.2917 0.052 Uiso 1 1 calc R . .
H17B H -0.4267 -0.0249 0.3692 0.052 Uiso 1 1 calc R . .
H17C H -0.3744 -0.0545 0.2830 0.052 Uiso 1 1 calc R . .
C18 C 0.2707(3) 0.2930(3) -0.0116(2) 0.0211(8) Uani 1 1 d . . .
C19 C 0.3776(3) 0.3465(3) 0.0165(2) 0.0261(9) Uani 1 1 d . . .
C20 C 0.4796(3) 0.3119(3) -0.0118(2) 0.0293(9) Uani 1 1 d . . .
H20 H 0.5511 0.3469 0.0054 0.035 Uiso 1 1 calc R . .
C21 C 0.4756(3) 0.2267(3) -0.0648(2) 0.0289(9) Uani 1 1 d . . .
C22 C 0.3707(3) 0.1725(3) -0.0906(3) 0.0295(9) Uani 1 1 d . . .
H22 H 0.3690 0.1146 -0.1264 0.035 Uiso 1 1 calc R . .
C23 C 0.2671(3) 0.2052(3) -0.0628(2) 0.0266(9) Uani 1 1 d . . .
C24 C 0.1543(3) 0.1420(3) -0.0899(3) 0.0363(10) Uani 1 1 d . . .
H24A H 0.1323 0.0887 -0.0500 0.055 Uiso 1 1 calc R . .
H24B H 0.1638 0.1103 -0.1439 0.055 Uiso 1 1 calc R . .
H24C H 0.0948 0.1868 -0.0931 0.055 Uiso 1 1 calc R . .
C25 C 0.3834(3) 0.4357(3) 0.0790(3) 0.0310(9) Uani 1 1 d . . .
H25A H 0.3531 0.4104 0.1316 0.046 Uiso 1 1 calc R . .
H25B H 0.3380 0.4870 0.0590 0.046 Uiso 1 1 calc R . .
H25C H 0.4627 0.4666 0.0863 0.046 Uiso 1 1 calc R . .
C26 C 0.5836(4) 0.1163(4) -0.1454(4) 0.0647(16) Uani 1 1 d . . .
H26A H 0.5551 0.0531 -0.1176 0.097 Uiso 1 1 calc R . .
H26B H 0.6618 0.1131 -0.1637 0.097 Uiso 1 1 calc R . .
H26C H 0.5351 0.1245 -0.1929 0.097 Uiso 1 1 calc R . .
C27 C 0.4874(3) 0.2997(3) 0.3902(2) 0.0204(8) Uani 1 1 d . . .
C28 C 0.5897(3) 0.2696(3) 0.4213(2) 0.0228(8) Uani 1 1 d . . .
H28 H 0.6137 0.2083 0.4006 0.027 Uiso 1 1 calc R . .
C29 C 0.6573(3) 0.3273(3) 0.4818(2) 0.0224(8) Uani 1 1 d . . .
C30 C 0.6227(3) 0.4192(3) 0.5145(2) 0.0185(8) Uani 1 1 d . . .
C31 C 0.5180(3) 0.4529(3) 0.4838(2) 0.0199(8) Uani 1 1 d . . .
C32 C 0.4509(3) 0.3925(3) 0.4211(2) 0.0225(8) Uani 1 1 d . . .
C33 C 0.3474(3) 0.4298(3) 0.3911(2) 0.0226(8) Uani 1 1 d . . .
H33 H 0.3032 0.3916 0.3496 0.027 Uiso 1 1 calc R . .
C34 C 0.3129(3) 0.5181(3) 0.4212(2) 0.0238(8) Uani 1 1 d . . .
H34 H 0.2454 0.5395 0.4000 0.029 Uiso 1 1 calc R . .
C35 C 0.4183(3) 0.2317(3) 0.3255(2) 0.0220(8) Uani 1 1 d . . .
C36 C 0.3184(3) 0.1658(3) 0.3486(2) 0.0258(9) Uani 1 1 d . . .
C37 C 0.2523(3) 0.1060(3) 0.2872(2) 0.0272(9) Uani 1 1 d . . .
H37 H 0.1857 0.0625 0.3022 0.033 Uiso 1 1 calc R . .
C38 C 0.2859(3) 0.1113(3) 0.2040(2) 0.0243(8) Uani 1 1 d . . .
C39 C 0.3864(3) 0.1732(3) 0.1821(2) 0.0262(9) Uani 1 1 d . . .
H39 H 0.4099 0.1740 0.1265 0.031 Uiso 1 1 calc R . .
C40 C 0.4533(3) 0.2342(3) 0.2412(2) 0.0225(8) Uani 1 1 d . . .
C41 C 0.5607(3) 0.3033(3) 0.2152(2) 0.0290(9) Uani 1 1 d . . .
H41A H 0.5697 0.2976 0.1557 0.043 Uiso 1 1 calc R . .
H41B H 0.6272 0.2823 0.2427 0.043 Uiso 1 1 calc R . .
H41C H 0.5537 0.3743 0.2308 0.043 Uiso 1 1 calc R . .
C42 C 0.2805(4) 0.1592(3) 0.4376(3) 0.0356(10) Uani 1 1 d . . .
H42A H 0.2099 0.1119 0.4413 0.053 Uiso 1 1 calc R . .
H42B H 0.2674 0.2270 0.4579 0.053 Uiso 1 1 calc R . .
H42C H 0.3398 0.1345 0.4708 0.053 Uiso 1 1 calc R . .
C43 C 0.1169(4) -0.0031(3) 0.1589(3) 0.0370(10) Uani 1 1 d . . .
H43A H 0.1317 -0.0608 0.1922 0.056 Uiso 1 1 calc R . .
H43B H 0.0778 -0.0288 0.1081 0.056 Uiso 1 1 calc R . .
H43C H 0.0689 0.0392 0.1897 0.056 Uiso 1 1 calc R . .
C44 C 0.7641(3) 0.2865(3) 0.5113(2) 0.0205(8) Uani 1 1 d . . .
C45 C 0.7549(3) 0.1976(3) 0.5597(2) 0.0253(9) Uani 1 1 d . . .
C46 C 0.8549(3) 0.1551(3) 0.5828(2) 0.0271(9) Uani 1 1 d . . .
H46 H 0.8489 0.0963 0.6157 0.033 Uiso 1 1 calc R . .
C47 C 0.9609(3) 0.2001(3) 0.5571(2) 0.0266(9) Uani 1 1 d . . .
C48 C 0.9729(3) 0.2892(3) 0.5115(2) 0.0241(8) Uani 1 1 d . . .
H48 H 1.0465 0.3204 0.4966 0.029 Uiso 1 1 calc R . .
C49 C 0.8750(3) 0.3328(3) 0.4874(2) 0.0253(8) Uani 1 1 d . . .
C50 C 0.8885(3) 0.4255(3) 0.4307(2) 0.0280(9) Uani 1 1 d . . .
H50A H 0.8549 0.4050 0.3770 0.042 Uiso 1 1 calc R . .
H50B H 0.9695 0.4504 0.4243 0.042 Uiso 1 1 calc R . .
H50C H 0.8496 0.4799 0.4549 0.042 Uiso 1 1 calc R . .
C51 C 0.6388(3) 0.1455(3) 0.5886(3) 0.0341(10) Uani 1 1 d . . .
H51A H 0.5945 0.1971 0.6111 0.051 Uiso 1 1 calc R . .
H51B H 0.6502 0.0964 0.6310 0.051 Uiso 1 1 calc R . .
H51C H 0.5976 0.1097 0.5420 0.051 Uiso 1 1 calc R . .
C52 C 1.0544(4) 0.0635(3) 0.6160(3) 0.0424(12) Uani 1 1 d . . .
H52A H 1.0222 0.0705 0.6708 0.064 Uiso 1 1 calc R . .
H52B H 1.1299 0.0416 0.6209 0.064 Uiso 1 1 calc R . .
H52C H 1.0045 0.0125 0.5836 0.064 Uiso 1 1 calc R . .
O5 O 0.1081(7) -0.2603(3) 0.1783(4) 0.141(3) Uani 1 1 d . . .
C53 C 0.0181(5) -0.3073(4) 0.2226(3) 0.0609(15) Uani 1 1 d . . .
H53A H -0.0467 -0.3306 0.1853 0.073 Uiso 1 1 calc R . .
H53B H -0.0070 -0.2583 0.2632 0.073 Uiso 1 1 calc R . .
C55 C 0.1648(6) -0.4161(5) 0.2189(4) 0.0769(18) Uani 1 1 d . . .
H55A H 0.2299 -0.4154 0.2571 0.092 Uiso 1 1 calc R . .
H55B H 0.1536 -0.4822 0.1883 0.092 Uiso 1 1 calc R . .
C54 C 0.0543(5) -0.3975(4) 0.2660(3) 0.0564(14) Uani 1 1 d . . .
H54A H -0.0047 -0.4578 0.2613 0.068 Uiso 1 1 calc R . .
H54B H 0.0707 -0.3810 0.3247 0.068 Uiso 1 1 calc R . .
C56 C 0.1827(9) -0.3331(7) 0.1645(8) 0.157(5) Uani 1 1 d . . .
H56A H 0.2620 -0.2995 0.1708 0.189 Uiso 1 1 calc R . .
H56B H 0.1728 -0.3599 0.1074 0.189 Uiso 1 1 calc R . .
O6 O 0.4195(4) 0.2725(3) 0.7016(3) 0.0748(12) Uani 1 1 d . . .
C57 C 0.3171(10) 0.2555(6) 0.6632(6) 0.144(5) Uani 1 1 d . . .
H57A H 0.2612 0.2174 0.6999 0.173 Uiso 1 1 calc R . .
H57B H 0.3238 0.2126 0.6134 0.173 Uiso 1 1 calc R . .
C58 C 0.2751(5) 0.3501(4) 0.6399(3) 0.0544(13) Uani 1 1 d . . .
H58A H 0.1909 0.3426 0.6405 0.065 Uiso 1 1 calc R . .
H58B H 0.3024 0.3714 0.5848 0.065 Uiso 1 1 calc R . .
C59 C 0.3254(5) 0.4244(4) 0.7054(4) 0.0665(16) Uani 1 1 d . . .
H59A H 0.2688 0.4332 0.7486 0.080 Uiso 1 1 calc R . .
H59B H 0.3517 0.4918 0.6818 0.080 Uiso 1 1 calc R . .
C60 C 0.4279(5) 0.3758(4) 0.7409(4) 0.0645(16) Uani 1 1 d . . .
H60A H 0.5010 0.4171 0.7271 0.077 Uiso 1 1 calc R . .
H60B H 0.4223 0.3710 0.8012 0.077 Uiso 1 1 calc R . .

loop_
_atom_site_aniso_label
_atom_site_aniso_U_11
_atom_site_aniso_U_22
_atom_site_aniso_U_33
_atom_site_aniso_U_23
_atom_site_aniso_U_13
_atom_site_aniso_U_12
O1 0.0190(16) 0.0662(19) 0.0414(18) -0.0123(15) -0.0041(13) 0.0183(13)
O2 0.0224(15) 0.0350(14) 0.0289(15) 0.0058(12) 0.0066(11) 0.0045(11)
C7 0.0158(19) 0.037(2) 0.0184(19) 0.0039(16) 0.0043(15) 0.0032(16)
O3 0.0230(15) 0.0342(14) 0.0299(15) -0.0037(12) -0.0082(12) -0.0014(11)
O4 0.0169(15) 0.0497(17) 0.0403(17) 0.0139(13) 0.0017(12) 0.0168(12)
C1 0.0124(18) 0.035(2) 0.0195(19) 0.0034(16) -0.0018(14) 0.0054(15)
C2 0.019(2) 0.0297(19) 0.023(2) 0.0037(16) -0.0019(15) 0.0079(15)
C3 0.0138(19) 0.034(2) 0.0221(19) 0.0001(16) -0.0052(15) 0.0084(15)
C4 0.0148(19) 0.034(2) 0.0217(19) 0.0011(16) 0.0003(15) 0.0063(15)
C5 0.0157(19) 0.0303(19) 0.0186(19) -0.0017(15) -0.0020(15) 0.0044(15)
C6 0.0129(19) 0.0307(19) 0.0200(19) 0.0000(15) -0.0035(15) 0.0048(15)
C8 0.017(2) 0.034(2) 0.023(2) 0.0004(16) 0.0027(15) 0.0069(16)
C9 0.016(2) 0.0276(19) 0.024(2) 0.0017(15) 0.0001(15) 0.0097(15)
C10 0.0149(19) 0.0292(19) 0.024(2) 0.0015(15) -0.0033(15) 0.0096(15)
C11 0.017(2) 0.034(2) 0.023(2) 0.0008(16) -0.0048(15) 0.0083(15)
C12 0.021(2) 0.0279(19) 0.027(2) 0.0026(16) 0.0041(16) 0.0108(15)
C13 0.017(2) 0.031(2) 0.029(2) 0.0012(17) -0.0051(16) 0.0025(16)
C14 0.020(2) 0.032(2) 0.024(2) 0.0023(16) -0.0018(16) 0.0084(16)
C15 0.040(3) 0.045(2) 0.024(2) 0.0057(18) -0.0059(19) 0.0005(19)
C16 0.017(2) 0.035(2) 0.029(2) 0.0031(17) -0.0034(16) 0.0044(16)
C17 0.028(2) 0.036(2) 0.040(3) 0.0061(19) 0.0070(19) 0.0006(18)
C18 0.0124(19) 0.0269(19) 0.025(2) 0.0056(15) -0.0016(15) 0.0037(14)
C19 0.018(2) 0.034(2) 0.028(2) 0.0095(17) -0.0028(16) 0.0082(16)
C20 0.013(2) 0.045(2) 0.031(2) 0.0080(18) -0.0037(16) 0.0064(16)
C21 0.017(2) 0.044(2) 0.028(2) 0.0013(18) -0.0021(16) 0.0131(17)
C22 0.025(2) 0.036(2) 0.029(2) -0.0041(17) -0.0043(17) 0.0111(17)
C23 0.019(2) 0.034(2) 0.028(2) 0.0035(17) -0.0005(16) 0.0085(16)
C24 0.023(2) 0.041(2) 0.045(3) -0.007(2) -0.0042(19) 0.0067(18)
C25 0.021(2) 0.037(2) 0.036(2) 0.0012(18) -0.0064(17) 0.0073(17)
C26 0.027(3) 0.088(4) 0.082(4) -0.035(3) -0.005(3) 0.025(3)
C27 0.0137(19) 0.0298(19) 0.0179(19) 0.0005(15) 0.0001(14) 0.0034(15)
C28 0.019(2) 0.0261(19) 0.024(2) 0.0019(16) 0.0021(16) 0.0066(15)
C29 0.018(2) 0.031(2) 0.0182(19) 0.0041(15) 0.0002(15) 0.0042(15)
C30 0.0117(18) 0.0289(19) 0.0156(18) 0.0033(15) -0.0039(14) 0.0046(14)
C31 0.0139(18) 0.0287(19) 0.0177(18) 0.0048(15) 0.0036(14) 0.0046(14)
C32 0.0157(19) 0.035(2) 0.0174(19) 0.0045(15) 0.0000(15) 0.0037(15)
C33 0.0145(19) 0.035(2) 0.0183(19) -0.0007(16) -0.0027(15) 0.0046(15)
C34 0.017(2) 0.030(2) 0.025(2) 0.0034(16) -0.0025(15) 0.0048(15)
C35 0.017(2) 0.0273(19) 0.024(2) 0.0009(15) -0.0028(15) 0.0108(15)
C36 0.021(2) 0.029(2) 0.029(2) 0.0017(16) -0.0024(16) 0.0084(16)
C37 0.017(2) 0.031(2) 0.035(2) 0.0063(17) -0.0027(17) 0.0060(16)
C38 0.0172(19) 0.0259(19) 0.031(2) -0.0007(16) -0.0065(16) 0.0071(15)
C39 0.021(2) 0.034(2) 0.026(2) 0.0032(16) -0.0021(16) 0.0093(16)
C40 0.0159(19) 0.0254(18) 0.027(2) -0.0002(15) -0.0038(15) 0.0071(15)
C41 0.021(2) 0.042(2) 0.025(2) -0.0003(17) -0.0038(16) 0.0062(17)
C42 0.036(3) 0.041(2) 0.028(2) -0.0001(18) 0.0066(19) -0.0023(19)
C43 0.025(2) 0.038(2) 0.047(3) -0.001(2) -0.0081(19) -0.0004(18)
C44 0.0158(19) 0.0310(19) 0.0164(18) -0.0031(15) -0.0029(14) 0.0105(15)
C45 0.017(2) 0.037(2) 0.023(2) 0.0018(17) 0.0030(15) 0.0077(16)
C46 0.022(2) 0.035(2) 0.026(2) 0.0079(17) 0.0002(16) 0.0076(16)
C47 0.019(2) 0.041(2) 0.023(2) 0.0017(17) -0.0007(16) 0.0135(17)
C48 0.0118(19) 0.037(2) 0.023(2) 0.0001(16) 0.0009(15) 0.0042(15)
C49 0.021(2) 0.033(2) 0.023(2) 0.0010(16) 0.0003(16) 0.0076(16)
C50 0.021(2) 0.037(2) 0.026(2) 0.0027(17) -0.0015(16) 0.0075(16)
C51 0.021(2) 0.043(2) 0.039(3) 0.0157(19) 0.0010(18) 0.0063(17)
C52 0.023(2) 0.054(3) 0.054(3) 0.026(2) 0.005(2) 0.0182(19)
O5 0.200(7) 0.063(3) 0.166(6) 0.046(3) 0.088(5) 0.027(4)
C53 0.084(4) 0.055(3) 0.043(3) 0.002(3) -0.017(3) 0.003(3)
C55 0.065(4) 0.115(5) 0.059(4) 0.021(4) 0.006(3) 0.040(4)
C54 0.079(4) 0.052(3) 0.040(3) 0.001(2) 0.002(3) 0.013(3)
C56 0.147(9) 0.103(6) 0.228(13) 0.062(7) 0.109(9) 0.025(6)
O6 0.081(3) 0.083(3) 0.067(3) -0.002(2) 0.000(2) 0.035(2)
C57 0.231(11) 0.084(5) 0.128(7) -0.042(5) -0.136(8) 0.078(6)
C58 0.066(4) 0.054(3) 0.042(3) 0.006(2) -0.003(3) 0.002(3)
C59 0.054(4) 0.081(4) 0.063(4) -0.024(3) 0.000(3) 0.010(3)
C60 0.058(4) 0.063(3) 0.068(4) 0.017(3) -0.015(3) -0.011(3)

loop_
_atom_type_symbol
_atom_type_description
_atom_type_scat_dispersion_real
_atom_type_scat_dispersion_imag
_atom_type_scat_source
C C 0.0033 0.0016 'International Tables Vol C Tables 4.2.6.8 and 6.1.1.4'
H H 0.0000 0.0000 'International Tables Vol C Tables 4.2.6.8 and 6.1.1.4'
O O 0.0106 0.0060 'International Tables Vol C Tables 4.2.6.8 and 6.1.1.4'

loop_
_geom_angle_atom_site_label_1
_geom_angle_atom_site_label_2
_geom_angle_atom_site_label_3
_geom_angle
_geom_angle_site_symmetry_1
_geom_angle_site_symmetry_3
_geom_angle_publ_flag
C21 O1 C26 118.0(3) . . ?
C12 O2 C17 117.3(3) . . ?
C8 C7 C6 122.1(3) . . ?
C8 C7 H7 119.0 . . ?
C6 C7 H7 119.0 . . ?
C38 O3 C43 117.8(3) . . ?
C47 O4 C52 117.0(3) . . ?
C2 C1 C6 119.4(3) . . ?
C2 C1 C9 119.9(3) . . ?
C6 C1 C9 120.7(3) . . ?
C1 C2 C3 122.6(3) . . ?
C1 C2 H2 118.7 . . ?
C3 C2 H2 118.7 . . ?
C2 C3 C4 119.7(3) . . ?
C2 C3 C18 119.3(3) . . ?
C4 C3 C18 121.0(3) . . ?
C3 C4 C5 118.9(3) . . ?
C3 C4 C8 122.4(3) . 2_565 ?
C5 C4 C8 118.7(3) . 2_565 ?
C4 C5 C6 120.3(3) . . ?
C4 C5 C5 119.7(4) . 2_565 ?
C6 C5 C5 119.9(4) . 2_565 ?
C1 C6 C5 119.0(3) . . ?
C1 C6 C7 122.7(3) . . ?
C5 C6 C7 118.3(3) . . ?
C7 C8 C4 121.4(3) . 2_565 ?
C7 C8 H8 119.3 . . ?
C4 C8 H8 119.3 2_565 . ?
C14 C9 C10 119.8(3) . . ?
C14 C9 C1 121.1(3) . . ?
C10 C9 C1 119.2(3) . . ?
C11 C10 C9 119.4(3) . . ?
C11 C10 C16 119.3(3) . . ?
C9 C10 C16 121.2(3) . . ?
C10 C11 C12 120.1(3) . . ?
C10 C11 H11 120.0 . . ?
C12 C11 H11 120.0 . . ?
C13 C12 O2 125.3(3) . . ?
C13 C12 C11 120.0(3) . . ?
O2 C12 C11 114.7(3) . . ?
C12 C13 C14 121.3(4) . . ?
C12 C13 H13 119.3 . . ?
C14 C13 H13 119.3 . . ?
C9 C14 C13 119.3(3) . . ?
C9 C14 C15 121.9(3) . . ?
C13 C14 C15 118.7(3) . . ?
C14 C15 H15A 109.5 . . ?
C14 C15 H15B 109.5 . . ?
H15A C15 H15B 109.5 . . ?
C14 C15 H15C 109.5 . . ?
H15A C15 H15C 109.5 . . ?
H15B C15 H15C 109.5 . . ?
C10 C16 H16A 109.5 . . ?
C10 C16 H16B 109.5 . . ?
H16A C16 H16B 109.5 . . ?
C10 C16 H16C 109.5 . . ?
H16A C16 H16C 109.5 . . ?
H16B C16 H16C 109.5 . . ?
O2 C17 H17A 109.5 . . ?
O2 C17 H17B 109.5 . . ?
H17A C17 H17B 109.5 . . ?
O2 C17 H17C 109.5 . . ?
H17A C17 H17C 109.5 . . ?
H17B C17 H17C 109.5 . . ?
C23 C18 C19 120.6(3) . . ?
C23 C18 C3 120.3(3) . . ?
C19 C18 C3 119.1(3) . . ?
C20 C19 C18 118.4(4) . . ?
C20 C19 C25 120.0(3) . . ?
C18 C19 C25 121.5(3) . . ?
C21 C20 C19 120.7(4) . . ?
C21 C20 H20 119.6 . . ?
C19 C20 H20 119.6 . . ?
C20 C21 O1 115.4(3) . . ?
C20 C21 C22 121.0(3) . . ?
O1 C21 C22 123.7(4) . . ?
C21 C22 C23 119.5(4) . . ?
C21 C22 H22 120.2 . . ?
C23 C22 H22 120.2 . . ?
C18 C23 C22 119.7(3) . . ?
C18 C23 C24 122.2(3) . . ?
C22 C23 C24 118.1(3) . . ?
C23 C24 H24A 109.5 . . ?
C23 C24 H24B 109.5 . . ?
H24A C24 H24B 109.5 . . ?
C23 C24 H24C 109.5 . . ?
H24A C24 H24C 109.5 . . ?
H24B C24 H24C 109.5 . . ?
C19 C25 H25A 109.5 . . ?
C19 C25 H25B 109.5 . . ?
H25A C25 H25B 109.5 . . ?
C19 C25 H25C 109.5 . . ?
H25A C25 H25C 109.5 . . ?
H25B C25 H25C 109.5 . . ?
O1 C26 H26A 109.5 . . ?
O1 C26 H26B 109.5 . . ?
H26A C26 H26B 109.5 . . ?
O1 C26 H26C 109.5 . . ?
H26A C26 H26C 109.5 . . ?
H26B C26 H26C 109.5 . . ?
C28 C27 C32 118.9(3) . . ?
C28 C27 C35 119.3(3) . . ?
C32 C27 C35 121.8(3) . . ?
C29 C28 C27 122.7(3) . . ?
C29 C28 H28 118.6 . . ?
C27 C28 H28 118.6 . . ?
C28 C29 C30 119.8(3) . . ?
C28 C29 C44 118.0(3) . . ?
C30 C29 C44 122.2(3) . . ?
C29 C30 C31 119.1(3) . . ?
C29 C30 C34 122.8(3) . 2_666 ?
C31 C30 C34 118.1(3) . 2_666 ?
C32 C31 C31 120.4(4) . 2_666 ?
C32 C31 C30 119.9(3) . . ?
C31 C31 C30 119.7(4) 2_666 . ?
C27 C32 C31 119.6(3) . . ?
C27 C32 C33 122.3(3) . . ?
C31 C32 C33 118.1(3) . . ?
C34 C33 C32 121.9(3) . . ?
C34 C33 H33 119.1 . . ?
C32 C33 H33 119.1 . . ?
C33 C34 C30 121.8(3) . 2_666 ?
C33 C34 H34 119.1 . . ?
C30 C34 H34 119.1 2_666 . ?
C36 C35 C40 119.6(3) . . ?
C36 C35 C27 120.2(3) . . ?
C40 C35 C27 120.1(3) . . ?
C37 C36 C35 119.7(4) . . ?
C37 C36 C42 119.3(3) . . ?
C35 C36 C42 121.1(3) . . ?
C38 C37 C36 120.1(3) . . ?
C38 C37 H37 119.9 . . ?
C36 C37 H37 119.9 . . ?
C39 C38 O3 116.1(3) . . ?
C39 C38 C37 120.0(4) . . ?
O3 C38 C37 123.9(3) . . ?
C38 C39 C40 121.3(4) . . ?
C38 C39 H39 119.4 . . ?
C40 C39 H39 119.4 . . ?
C39 C40 C35 119.2(3) . . ?
C39 C40 C41 120.3(3) . . ?
C35 C40 C41 120.5(3) . . ?
C40 C41 H41A 109.5 . . ?
C40 C41 H41B 109.5 . . ?
H41A C41 H41B 109.5 . . ?
C40 C41 H41C 109.5 . . ?
H41A C41 H41C 109.5 . . ?
H41B C41 H41C 109.5 . . ?
C36 C42 H42A 109.5 . . ?
C36 C42 H42B 109.5 . . ?
H42A C42 H42B 109.5 . . ?
C36 C42 H42C 109.5 . . ?
H42A C42 H42C 109.5 . . ?
H42B C42 H42C 109.5 . . ?
O3 C43 H43A 109.5 . . ?
O3 C43 H43B 109.5 . . ?
H43A C43 H43B 109.5 . . ?
O3 C43 H43C 109.5 . . ?
H43A C43 H43C 109.5 . . ?
H43B C43 H43C 109.5 . . ?
C45 C44 C49 118.8(3) . . ?
C45 C44 C29 120.0(3) . . ?
C49 C44 C29 121.1(3) . . ?
C44 C45 C46 120.1(3) . . ?
C44 C45 C51 121.3(3) . . ?
C46 C45 C51 118.6(3) . . ?
C47 C46 C45 119.8(3) . . ?
C47 C46 H46 120.1 . . ?
C45 C46 H46 120.1 . . ?
C46 C47 C48 121.4(3) . . ?
C46 C47 O4 123.3(3) . . ?
C48 C47 O4 115.3(3) . . ?
C47 C48 C49 119.9(3) . . ?
C47 C48 H48 120.0 . . ?
C49 C48 H48 120.0 . . ?
C48 C49 C44 119.9(3) . . ?
C48 C49 C50 119.5(3) . . ?
C44 C49 C50 120.5(3) . . ?
C49 C50 H50A 109.5 . . ?
C49 C50 H50B 109.5 . . ?
H50A C50 H50B 109.5 . . ?
C49 C50 H50C 109.5 . . ?
H50A C50 H50C 109.5 . . ?
H50B C50 H50C 109.5 . . ?
C45 C51 H51A 109.5 . . ?
C45 C51 H51B 109.5 . . ?
H51A C51 H51B 109.5 . . ?
C45 C51 H51C 109.5 . . ?
H51A C51 H51C 109.5 . . ?
H51B C51 H51C 109.5 . . ?
O4 C52 H52A 109.5 . . ?
O4 C52 H52B 109.5 . . ?
H52A C52 H52B 109.5 . . ?
O4 C52 H52C 109.5 . . ?
H52A C52 H52C 109.5 . . ?
H52B C52 H52C 109.5 . . ?
C53 O5 C56 106.8(5) . . ?
O5 C53 C54 109.5(5) . . ?
O5 C53 H53A 109.8 . . ?
C54 C53 H53A 109.8 . . ?
O5 C53 H53B 109.8 . . ?
C54 C53 H53B 109.8 . . ?
H53A C53 H53B 108.2 . . ?
C56 C55 C54 103.7(6) . . ?
C56 C55 H55A 111.0 . . ?
C54 C55 H55A 111.0 . . ?
C56 C55 H55B 111.0 . . ?
C54 C55 H55B 111.0 . . ?
H55A C55 H55B 109.0 . . ?
C53 C54 C55 102.5(4) . . ?
C53 C54 H54A 111.3 . . ?
C55 C54 H54A 111.3 . . ?
C53 C54 H54B 111.3 . . ?
C55 C54 H54B 111.3 . . ?
H54A C54 H54B 109.2 . . ?
O5 C56 C55 113.0(7) . . ?
O5 C56 H56A 109.0 . . ?
C55 C56 H56A 109.0 . . ?
O5 C56 H56B 109.0 . . ?
C55 C56 H56B 109.0 . . ?
H56A C56 H56B 107.8 . . ?
C57 O6 C60 106.8(5) . . ?
O6 C57 C58 112.6(6) . . ?
O6 C57 H57A 109.1 . . ?
C58 C57 H57A 109.1 . . ?
O6 C57 H57B 109.1 . . ?
C58 C57 H57B 109.1 . . ?
H57A C57 H57B 107.8 . . ?
C57 C58 C59 102.4(5) . . ?
C57 C58 H58A 111.3 . . ?
C59 C58 H58A 111.3 . . ?
C57 C58 H58B 111.3 . . ?
C59 C58 H58B 111.3 . . ?
H58A C58 H58B 109.2 . . ?
C58 C59 C60 104.9(4) . . ?
C58 C59 H59A 110.8 . . ?
C60 C59 H59A 110.8 . . ?
C58 C59 H59B 110.8 . . ?
C60 C59 H59B 110.8 . . ?
H59A C59 H59B 108.8 . . ?
O6 C60 C59 105.1(4) . . ?
O6 C60 H60A 110.7 . . ?
C59 C60 H60A 110.7 . . ?
O6 C60 H60B 110.7 . . ?
C59 C60 H60B 110.7 . . ?
H60A C60 H60B 108.8 . . ?

loop_
_geom_bond_atom_site_label_1
_geom_bond_atom_site_label_2
_geom_bond_distance
_geom_bond_site_symmetry_2
_geom_bond_publ_flag
O1 C21 1.380(5) . ?
O1 C26 1.400(5) . ?
O2 C12 1.368(4) . ?
O2 C17 1.421(5) . ?
C7 C8 1.346(5) . ?
C7 C6 1.427(5) . ?
C7 H7 0.9300 . ?
O3 C38 1.379(4) . ?
O3 C43 1.421(5) . ?
O4 C47 1.393(4) . ?
O4 C52 1.424(4) . ?
C1 C2 1.381(5) . ?
C1 C6 1.412(5) . ?
C1 C9 1.497(5) . ?
C2 C3 1.386(5) . ?
C2 H2 0.9300 . ?
C3 C4 1.408(5) . ?
C3 C18 1.499(5) . ?
C4 C5 1.420(5) . ?
C4 C8 1.433(5) 2_565 ?
C5 C6 1.426(5) . ?
C5 C5 1.434(7) 2_565 ?
C8 C4 1.433(5) 2_565 ?
C8 H8 0.9300 . ?
C9 C14 1.385(5) . ?
C9 C10 1.420(5) . ?
C10 C11 1.386(5) . ?
C10 C16 1.501(5) . ?
C11 C12 1.396(5) . ?
C11 H11 0.9300 . ?
C12 C13 1.368(5) . ?
C13 C14 1.394(5) . ?
C13 H13 0.9300 . ?
C14 C15 1.502(5) . ?
C15 H15A 0.9600 . ?
C15 H15B 0.9600 . ?
C15 H15C 0.9600 . ?
C16 H16A 0.9600 . ?
C16 H16B 0.9600 . ?
C16 H16C 0.9600 . ?
C17 H17A 0.9600 . ?
C17 H17B 0.9600 . ?
C17 H17C 0.9600 . ?
C18 C23 1.382(5) . ?
C18 C19 1.407(5) . ?
C19 C20 1.393(5) . ?
C19 C25 1.504(5) . ?
C20 C21 1.371(6) . ?
C20 H20 0.9300 . ?
C21 C22 1.381(5) . ?
C22 C23 1.398(5) . ?
C22 H22 0.9300 . ?
C23 C24 1.507(5) . ?
C24 H24A 0.9600 . ?
C24 H24B 0.9600 . ?
C24 H24C 0.9600 . ?
C25 H25A 0.9600 . ?
C25 H25B 0.9600 . ?
C25 H25C 0.9600 . ?
C26 H26A 0.9600 . ?
C26 H26B 0.9600 . ?
C26 H26C 0.9600 . ?
C27 C28 1.392(5) . ?
C27 C32 1.405(5) . ?
C27 C35 1.502(5) . ?
C28 C29 1.385(5) . ?
C28 H28 0.9300 . ?
C29 C30 1.397(5) . ?
C29 C44 1.489(5) . ?
C30 C31 1.433(5) . ?
C30 C34 1.439(5) 2_666 ?
C31 C32 1.423(5) . ?
C31 C31 1.428(7) 2_666 ?
C32 C33 1.437(5) . ?
C33 C34 1.341(5) . ?
C33 H33 0.9300 . ?
C34 C30 1.439(5) 2_666 ?
C34 H34 0.9300 . ?
C35 C36 1.403(5) . ?
C35 C40 1.409(5) . ?
C36 C37 1.398(5) . ?
C36 C42 1.492(5) . ?
C37 C38 1.388(6) . ?
C37 H37 0.9300 . ?
C38 C39 1.377(5) . ?
C39 C40 1.386(5) . ?
C39 H39 0.9300 . ?
C40 C41 1.501(5) . ?
C41 H41A 0.9600 . ?
C41 H41B 0.9600 . ?
C41 H41C 0.9600 . ?
C42 H42A 0.9600 . ?
C42 H42B 0.9600 . ?
C42 H42C 0.9600 . ?
C43 H43A 0.9600 . ?
C43 H43B 0.9600 . ?
C43 H43C 0.9600 . ?
C44 C45 1.393(5) . ?
C44 C49 1.406(5) . ?
C45 C46 1.401(5) . ?
C45 C51 1.505(5) . ?
C46 C47 1.359(5) . ?
C46 H46 0.9300 . ?
C47 C48 1.370(5) . ?
C48 C49 1.391(5) . ?
C48 H48 0.9300 . ?
C49 C50 1.511(5) . ?
C50 H50A 0.9600 . ?
C50 H50B 0.9600 . ?
C50 H50C 0.9600 . ?
C51 H51A 0.9600 . ?
C51 H51B 0.9600 . ?
C51 H51C 0.9600 . ?
C52 H52A 0.9600 . ?
C52 H52B 0.9600 . ?
C52 H52C 0.9600 . ?
O5 C53 1.349(7) . ?
O5 C56 1.377(10) . ?
C53 C54 1.478(7) . ?
C53 H53A 0.9700 . ?
C53 H53B 0.9700 . ?
C55 C56 1.391(10) . ?
C55 C54 1.533(8) . ?
C55 H55A 0.9700 . ?
C55 H55B 0.9700 . ?
C54 H54A 0.9700 . ?
C54 H54B 0.9700 . ?
C56 H56A 0.9700 . ?
C56 H56B 0.9700 . ?
O6 C57 1.327(9) . ?
O6 C60 1.455(7) . ?
C57 C58 1.432(8) . ?
C57 H57A 0.9700 . ?
C57 H57B 0.9700 . ?
C58 C59 1.472(7) . ?
C58 H58A 0.9700 . ?
C58 H58B 0.9700 . ?
C59 C60 1.531(8) . ?
C59 H59A 0.9700 . ?
C59 H59B 0.9700 . ?
C60 H60A 0.9700 . ?
C60 H60B 0.9700 . ?

loop_
_geom_torsion_atom_site_label_1
_geom_torsion_atom_site_label_2
_geom_torsion_atom_site_label_3
_geom_torsion_atom_site_label_4
_geom_torsion
_geom_torsion_site_symmetry_1
_geom_torsion_site_symmetry_2
_geom_torsion_site_symmetry_3
_geom_torsion_site_symmetry_4
_geom_torsion_publ_flag
C6 C1 C2 C3 -0.5(6) . . . . ?
C9 C1 C2 C3 179.1(3) . . . . ?
C1 C2 C3 C4 -0.9(6) . . . . ?
C1 C2 C3 C18 -179.0(3) . . . . ?
C2 C3 C4 C5 1.8(5) . . . . ?
C18 C3 C4 C5 179.9(3) . . . . ?
C2 C3 C4 C8 -178.2(3) . . . 2_565 ?
C18 C3 C4 C8 -0.1(6) . . . 2_565 ?
C3 C4 C5 C6 -1.4(5) . . . . ?
C8 C4 C5 C6 178.7(3) 2_565 . . . ?
C3 C4 C5 C5 179.4(4) . . . 2_565 ?
C8 C4 C5 C5 -0.5(6) 2_565 . . 2_565 ?
C2 C1 C6 C5 0.9(5) . . . . ?
C9 C1 C6 C5 -178.7(3) . . . . ?
C2 C1 C6 C7 -178.3(3) . . . . ?
C9 C1 C6 C7 2.1(5) . . . . ?
C4 C5 C6 C1 0.0(5) . . . . ?
C5 C5 C6 C1 179.2(4) 2_565 . . . ?
C4 C5 C6 C7 179.3(3) . . . . ?
C5 C5 C6 C7 -1.6(6) 2_565 . . . ?
C8 C7 C6 C1 -179.8(3) . . . . ?
C8 C7 C6 C5 1.0(5) . . . . ?
C6 C7 C8 C4 0.3(6) . . . 2_565 ?
C2 C1 C9 C14 -104.1(4) . . . . ?
C6 C1 C9 C14 75.6(5) . . . . ?
C2 C1 C9 C10 75.6(5) . . . . ?
C6 C1 C9 C10 -104.8(4) . . . . ?
C14 C9 C10 C11 -2.6(5) . . . . ?
C1 C9 C10 C11 177.7(3) . . . . ?
C14 C9 C10 C16 178.3(3) . . . . ?
C1 C9 C10 C16 -1.4(5) . . . . ?
C9 C10 C11 C12 -0.1(5) . . . . ?
C16 C10 C11 C12 179.0(3) . . . . ?
C17 O2 C12 C13 -2.0(5) . . . . ?
C17 O2 C12 C11 177.7(3) . . . . ?
C10 C11 C12 C13 2.2(5) . . . . ?
C10 C11 C12 O2 -177.4(3) . . . . ?
O2 C12 C13 C14 177.8(3) . . . . ?
C11 C12 C13 C14 -1.8(5) . . . . ?
C10 C9 C14 C13 3.1(5) . . . . ?
C1 C9 C14 C13 -177.3(3) . . . . ?
C10 C9 C14 C15 -178.7(3) . . . . ?
C1 C9 C14 C15 1.0(5) . . . . ?
C12 C13 C14 C9 -0.9(5) . . . . ?
C12 C13 C14 C15 -179.3(4) . . . . ?
C2 C3 C18 C23 69.5(5) . . . . ?
C4 C3 C18 C23 -108.6(4) . . . . ?
C2 C3 C18 C19 -108.0(4) . . . . ?
C4 C3 C18 C19 73.9(5) . . . . ?
C23 C18 C19 C20 3.2(5) . . . . ?
C3 C18 C19 C20 -179.3(3) . . . . ?
C23 C18 C19 C25 -173.8(3) . . . . ?
C3 C18 C19 C25 3.8(5) . . . . ?
C18 C19 C20 C21 -1.0(5) . . . . ?
C25 C19 C20 C21 176.0(3) . . . . ?
C19 C20 C21 O1 178.7(3) . . . . ?
C19 C20 C21 C22 -0.7(6) . . . . ?
C26 O1 C21 C20 -178.7(4) . . . . ?
C26 O1 C21 C22 0.8(6) . . . . ?
C20 C21 C22 C23 0.3(6) . . . . ?
O1 C21 C22 C23 -179.1(4) . . . . ?
C19 C18 C23 C22 -3.6(5) . . . . ?
C3 C18 C23 C22 178.9(3) . . . . ?
C19 C18 C23 C24 176.2(3) . . . . ?
C3 C18 C23 C24 -1.3(5) . . . . ?
C21 C22 C23 C18 1.8(6) . . . . ?
C21 C22 C23 C24 -178.0(4) . . . . ?
C32 C27 C28 C29 0.2(5) . . . . ?
C35 C27 C28 C29 -179.1(3) . . . . ?
C27 C28 C29 C30 0.6(5) . . . . ?
C27 C28 C29 C44 179.0(3) . . . . ?
C28 C29 C30 C31 -0.8(5) . . . . ?
C44 C29 C30 C31 -179.2(3) . . . . ?
C28 C29 C30 C34 178.6(3) . . . 2_666 ?
C44 C29 C30 C34 0.2(5) . . . 2_666 ?
C29 C30 C31 C32 0.3(5) . . . . ?
C34 C30 C31 C32 -179.1(3) 2_666 . . . ?
C29 C30 C31 C31 -179.6(4) . . . 2_666 ?
C34 C30 C31 C31 1.0(6) 2_666 . . 2_666 ?
C28 C27 C32 C31 -0.7(5) . . . . ?
C35 C27 C32 C31 178.6(3) . . . . ?
C28 C27 C32 C33 178.8(3) . . . . ?
C35 C27 C32 C33 -1.9(5) . . . . ?
C31 C31 C32 C27 -179.7(4) 2_666 . . . ?
C30 C31 C32 C27 0.5(5) . . . . ?
C31 C31 C32 C33 0.8(6) 2_666 . . . ?
C30 C31 C32 C33 -179.1(3) . . . . ?
C27 C32 C33 C34 179.6(3) . . . . ?
C31 C32 C33 C34 -0.8(5) . . . . ?
C32 C33 C34 C30 -0.1(5) . . . 2_666 ?
C28 C27 C35 C36 101.6(4) . . . . ?
C32 C27 C35 C36 -77.7(4) . . . . ?
C28 C27 C35 C40 -78.7(4) . . . . ?
C32 C27 C35 C40 102.1(4) . . . . ?
C40 C35 C36 C37 -2.2(5) . . . . ?
C27 C35 C36 C37 177.5(3) . . . . ?
C40 C35 C36 C42 178.4(3) . . . . ?
C27 C35 C36 C42 -1.8(5) . . . . ?
C35 C36 C37 C38 0.4(5) . . . . ?
C42 C36 C37 C38 179.8(3) . . . . ?
C43 O3 C38 C39 -177.2(3) . . . . ?
C43 O3 C38 C37 2.5(5) . . . . ?
C36 C37 C38 C39 2.0(5) . . . . ?
C36 C37 C38 O3 -177.7(3) . . . . ?
O3 C38 C39 C40 177.0(3) . . . . ?
C37 C38 C39 C40 -2.6(5) . . . . ?
C38 C39 C40 C35 0.8(5) . . . . ?
C38 C39 C40 C41 -178.3(3) . . . . ?
C36 C35 C40 C39 1.6(5) . . . . ?
C27 C35 C40 C39 -178.1(3) . . . . ?
C36 C35 C40 C41 -179.3(3) . . . . ?
C27 C35 C40 C41 0.9(5) . . . . ?
C28 C29 C44 C45 -69.9(5) . . . . ?
C30 C29 C44 C45 108.5(4) . . . . ?
C28 C29 C44 C49 106.5(4) . . . . ?
C30 C29 C44 C49 -75.1(5) . . . . ?
C49 C44 C45 C46 -0.9(5) . . . . ?
C29 C44 C45 C46 175.7(3) . . . . ?
C49 C44 C45 C51 179.0(4) . . . . ?
C29 C44 C45 C51 -4.5(5) . . . . ?
C44 C45 C46 C47 -0.7(6) . . . . ?
C51 C45 C46 C47 179.5(4) . . . . ?
C45 C46 C47 C48 2.6(6) . . . . ?
C45 C46 C47 O4 -178.4(3) . . . . ?
C52 O4 C47 C46 6.8(6) . . . . ?
C52 O4 C47 C48 -174.2(4) . . . . ?
C46 C47 C48 C49 -2.8(6) . . . . ?
O4 C47 C48 C49 178.1(3) . . . . ?
C47 C48 C49 C44 1.2(6) . . . . ?
C47 C48 C49 C50 -174.6(3) . . . . ?
C45 C44 C49 C48 0.6(5) . . . . ?
C29 C44 C49 C48 -175.9(3) . . . . ?
C45 C44 C49 C50 176.4(3) . . . . ?
C29 C44 C49 C50 -0.1(5) . . . . ?
C56 O5 C53 C54 22.1(9) . . . . ?
O5 C53 C54 C55 -17.2(7) . . . . ?
C56 C55 C54 C53 5.7(8) . . . . ?
C53 O5 C56 C55 -18.7(12) . . . . ?
C54 C55 C56 O5 7.3(12) . . . . ?
C60 O6 C57 C58 26.2(10) . . . . ?
O6 C57 C58 C59 -30.3(10) . . . . ?
C57 C58 C59 C60 20.9(7) . . . . ?
C57 O6 C60 C59 -10.6(8) . . . . ?
C58 C59 C60 O6 -7.3(6) . . . . ?
